data_4336427
loop_
_publ_author_name
'Michaela Grau'
'Jason England'
'Rafael Torres Martin de Rosales'
'Henry S. Rzepa'
'Andrew J. P. White'
'George J. P. Britovsek'

_publ_section_title
;
 Coordination Equilibria Between Seven- and Five-coordinate Iron(II)
 Complexes
;
_journal_name_full 'Inorganic Chemistry'
_journal_page_first 11867
_journal_page_last 11874
_journal_paper_doi 10.1021/ic401416h
_journal_volume 52
_journal_year 2013
_chemical_formula_moiety 'C21 H25 Fe N5, 2(C F3 O3 S)'
_chemical_formula_sum 'C23 H25 F6 Fe N5 O6 S2'
_chemical_formula_weight 701.45
_chemical_name_systematic
; 
 ? 
;
_space_group_IT_number 15
_symmetry_cell_setting monoclinic
_symmetry_space_group_name_Hall '-C 2yc'
_symmetry_space_group_name_H-M 'C 1 2/c 1'
_atom_sites_solution_hydrogens geom
_atom_sites_solution_primary direct
_atom_sites_solution_secondary difmap
_audit_creation_method SHELXL-97
_cell_angle_alpha 90.00
_cell_angle_beta 129.267(6)
_cell_angle_gamma 90.00
_cell_formula_units_Z 4
_cell_length_a 22.4112(9)
_cell_length_b 10.5689(2)
_cell_length_c 15.0745(6)
_cell_measurement_reflns_used 9408
_cell_measurement_temperature 173
_cell_measurement_theta_max 32.5625
_cell_measurement_theta_min 4.1608
_cell_volume 2764.4(3)
_computing_cell_refinement 'CrysAlis RED, Oxford Diffraction Ltd'
_computing_data_collection 'CrysAlis CCD, Oxford Diffraction Ltd'
_computing_data_reduction 'CrysAlis RED, Oxford Diffraction Ltd'
_computing_molecular_graphics 'Bruker SHELXTL'
_computing_publication_material 'Bruker SHELXTL'
_computing_structure_refinement 'SHELXL-97 (Sheldrick, 1997)'
_computing_structure_solution 'SHELXS-97 (Sheldrick, 1990)'
_diffrn_ambient_temperature 173
_diffrn_detector_area_resol_mean 15.9863
_diffrn_measured_fraction_theta_full 0.988
_diffrn_measured_fraction_theta_max 0.938
_diffrn_measurement_device_type 'OD Xcalibur 3'
_diffrn_measurement_method 'omega scans'
_diffrn_radiation_monochromator graphite
_diffrn_radiation_source 'Enhance (Mo) x-ray Source'
_diffrn_radiation_type MoK\a
_diffrn_radiation_wavelength 0.71073
_diffrn_reflns_av_R_equivalents 0.0169
_diffrn_reflns_av_sigmaI/netI 0.0119
_diffrn_reflns_limit_h_max 22
_diffrn_reflns_limit_h_min -33
_diffrn_reflns_limit_k_max 15
_diffrn_reflns_limit_k_min -15
_diffrn_reflns_limit_l_max 22
_diffrn_reflns_limit_l_min -17
_diffrn_reflns_number 13890
_diffrn_reflns_theta_full 31.50
_diffrn_reflns_theta_max 32.64
_diffrn_reflns_theta_min 4.23
_exptl_absorpt_coefficient_mu 0.787
_exptl_absorpt_correction_T_max 0.885
_exptl_absorpt_correction_T_min 0.756
_exptl_absorpt_correction_type analytical
_exptl_absorpt_process_details
; 
CrysAlisPro, Agilent Technologies, 
Version 1.171.35.21 (release 20-01-2012 CrysAlis171 .NET) 
(compiled Jan 23 2012,18:06:46) 
Analytical numeric absorption correction using a multifaceted crystal 
model based on expressions derived by R.C. Clark & J.S. Reid. 
(Clark, R. C. & Reid, J. S. (1995). Acta Cryst. A51, 887-897) 
;
_exptl_crystal_colour 'Pale yellow'
_exptl_crystal_density_diffrn 1.685
_exptl_crystal_description tablets
_exptl_crystal_F_000 1432
_exptl_crystal_size_max 0.4275
_exptl_crystal_size_mid 0.4100
_exptl_crystal_size_min 0.1819
_refine_diff_density_max 0.918
_refine_diff_density_min -0.396
_refine_diff_density_rms 0.120
_refine_ls_extinction_method none
_refine_ls_goodness_of_fit_ref 1.126
_refine_ls_hydrogen_treatment constr
_refine_ls_matrix_type full
_refine_ls_number_parameters 196
_refine_ls_number_reflns 4741
_refine_ls_number_restraints 0
_refine_ls_restrained_S_all 1.126
_refine_ls_R_factor_all 0.0547
_refine_ls_R_factor_gt 0.0526
_refine_ls_shift/su_max 0.001
_refine_ls_shift/su_mean 0.000
_refine_ls_structure_factor_coef Fsqd
_refine_ls_weighting_details 'calc w=1/[\s^2^(Fo^2^)+(0.0990P)^2^+1.3233P] where P=(Fo^2^+2Fc^2^)/3'
_refine_ls_weighting_scheme calc
_refine_ls_wR_factor_gt 0.1377
_refine_ls_wR_factor_ref 0.1409
_reflns_number_gt 4436
_reflns_number_total 4741
_reflns_threshold_expression >2sigma(I)
_cod_data_source_file ic401416h_si_001_3.cif
_cod_data_source_block '[Fe(1)](OTf)2'
_cod_database_code 4336427

loop_
_symmetry_equiv_pos_as_xyz
'x, y, z'
'-x, y, -z+1/2'
'x+1/2, y+1/2, z'
'-x+1/2, y+1/2, -z+1/2'
'-x, -y, -z'
'x, -y, z-1/2'
'-x+1/2, -y+1/2, -z'
'x+1/2, -y+1/2, z-1/2'

loop_
_atom_site_label
_atom_site_type_symbol
_atom_site_fract_x
_atom_site_fract_y
_atom_site_fract_z
_atom_site_U_iso_or_equiv
_atom_site_adp_type
_atom_site_occupancy
_atom_site_symmetry_multiplicity
_atom_site_calc_flag
_atom_site_refinement_flags
Fe1 Fe 0.0000 0.60392(2) 0.2500 0.02112(10) Uani 1 2 d S
N1 N 0.0000 0.80100(14) 0.2500 0.0183(3) Uani 1 2 d S
C2 C 0.04990(7) 0.86385(12) 0.24496(10) 0.0193(2) Uani 1 1 d .
C3 C 0.05220(8) 0.99564(12) 0.24626(11) 0.0245(2) Uani 1 1 d .
H3A H 0.0884 1.0398 0.2446 0.029 Uiso 1 1 calc R
C4 C 0.0000 1.06048(17) 0.2500 0.0275(4) Uani 1 2 d S
H4A H 0.0000 1.1504 0.2500 0.033 Uiso 1 2 calc SR
C5 C 0.09884(8) 0.78244(13) 0.23087(12) 0.0239(2) Uani 1 1 d .
H5A H 0.0769 0.7835 0.1496 0.029 Uiso 1 1 calc R
H5B H 0.1516 0.8180 0.2774 0.029 Uiso 1 1 calc R
N6 N 0.10281(6) 0.65009(10) 0.26679(9) 0.01962(19) Uani 1 1 d .
C7 C 0.16452(7) 0.63507(13) 0.39219(11) 0.0230(2) Uani 1 1 d .
H7A H 0.1625 0.7063 0.4329 0.028 Uiso 1 1 calc R
H7B H 0.2155 0.6364 0.4107 0.028 Uiso 1 1 calc R
C8 C 0.15430(7) 0.51146(13) 0.43164(11) 0.0223(2) Uani 1 1 d .
N9 N 0.08075(6) 0.47807(10) 0.37953(9) 0.0216(2) Uani 1 1 d .
C10 C 0.06669(9) 0.37007(14) 0.41137(13) 0.0281(3) Uani 1 1 d .
H10A H 0.0148 0.3469 0.3745 0.034 Uiso 1 1 calc R
C11 C 0.12567(12) 0.29197(15) 0.49620(14) 0.0350(3) Uani 1 1 d .
H11A H 0.1144 0.2161 0.5168 0.042 Uiso 1 1 calc R
C12 C 0.20151(12) 0.32630(18) 0.55059(14) 0.0387(4) Uani 1 1 d .
H12A H 0.2428 0.2745 0.6093 0.046 Uiso 1 1 calc R
C13 C 0.21624(9) 0.43723(17) 0.51818(12) 0.0323(3) Uani 1 1 d .
H13A H 0.2677 0.4623 0.5543 0.039 Uiso 1 1 calc R
C14 C 0.11629(9) 0.56323(15) 0.20395(13) 0.0298(3) Uani 1 1 d .
H14A H 0.1627 0.5896 0.2154 0.045 Uiso 1 1 calc R
H14B H 0.0719 0.5657 0.1220 0.045 Uiso 1 1 calc R
H14C H 0.1233 0.4769 0.2328 0.045 Uiso 1 1 calc R
S20 S 0.132159(19) 0.75506(3) 0.61251(3) 0.02388(10) Uani 1 1 d .
O21 O 0.06893(8) 0.70824(14) 0.49991(12) 0.0421(3) Uani 1 1 d .
O22 O 0.11784(9) 0.75822(12) 0.69356(12) 0.0374(3) Uani 1 1 d .
O23 O 0.20724(8) 0.70990(13) 0.65724(13) 0.0406(3) Uani 1 1 d .
C20 C 0.13676(8) 0.92288(14) 0.58753(12) 0.0239(2) Uani 1 1 d .
F21 F 0.19085(6) 0.98314(11) 0.68461(10) 0.0412(2) Uani 1 1 d .
F22 F 0.15271(7) 0.93797(12) 0.51604(10) 0.0415(3) Uani 1 1 d .
F23 F 0.07036(6) 0.98239(10) 0.54048(10) 0.0374(2) Uani 1 1 d .

loop_
_atom_site_aniso_label
_atom_site_aniso_U_11
_atom_site_aniso_U_22
_atom_site_aniso_U_33
_atom_site_aniso_U_23
_atom_site_aniso_U_13
_atom_site_aniso_U_12
Fe1 0.01434(14) 0.01387(14) 0.03281(16) 0.000 0.01382(12) 0.000
N1 0.0184(6) 0.0161(6) 0.0218(6) 0.000 0.0134(5) 0.000
C2 0.0201(5) 0.0179(5) 0.0196(5) 0.0005(4) 0.0124(4) -0.0019(4)
C3 0.0299(6) 0.0183(5) 0.0238(5) 0.0007(4) 0.0162(5) -0.0052(4)
C4 0.0374(10) 0.0152(7) 0.0250(8) 0.000 0.0175(7) 0.000
C5 0.0234(5) 0.0236(5) 0.0310(6) 0.0016(4) 0.0203(5) -0.0018(4)
N6 0.0175(4) 0.0196(4) 0.0231(4) -0.0010(3) 0.0135(4) 0.0006(3)
C7 0.0163(5) 0.0252(5) 0.0237(5) -0.0025(4) 0.0108(4) -0.0023(4)
C8 0.0198(5) 0.0242(5) 0.0205(5) -0.0021(4) 0.0116(4) 0.0019(4)
N9 0.0222(5) 0.0183(4) 0.0247(5) -0.0011(4) 0.0151(4) 0.0006(3)
C10 0.0363(7) 0.0206(5) 0.0332(6) 0.0015(5) 0.0247(6) 0.0009(5)
C11 0.0515(9) 0.0249(6) 0.0338(7) 0.0074(5) 0.0294(7) 0.0083(6)
C12 0.0462(9) 0.0363(8) 0.0258(6) 0.0092(5) 0.0191(6) 0.0169(7)
C13 0.0264(6) 0.0362(8) 0.0237(6) 0.0027(5) 0.0108(5) 0.0081(5)
C14 0.0353(7) 0.0303(7) 0.0332(7) -0.0024(5) 0.0261(6) 0.0041(5)
S20 0.02488(17) 0.02074(17) 0.02677(17) -0.00006(10) 0.01670(14) 0.00228(10)
O21 0.0377(6) 0.0377(7) 0.0369(6) -0.0125(5) 0.0171(5) -0.0082(5)
O22 0.0553(8) 0.0280(5) 0.0468(7) 0.0032(5) 0.0409(7) 0.0006(5)
O23 0.0340(6) 0.0365(6) 0.0489(7) 0.0075(5) 0.0251(6) 0.0165(5)
C20 0.0201(5) 0.0249(5) 0.0287(6) 0.0033(4) 0.0164(5) 0.0033(4)
F21 0.0360(5) 0.0311(5) 0.0420(5) -0.0080(4) 0.0178(4) -0.0086(4)
F22 0.0497(6) 0.0448(6) 0.0514(6) 0.0144(5) 0.0422(6) 0.0093(5)
F23 0.0284(4) 0.0343(5) 0.0516(6) 0.0128(4) 0.0263(4) 0.0143(4)

loop_
_atom_type_symbol
_atom_type_description
_atom_type_scat_dispersion_real
_atom_type_scat_dispersion_imag
_atom_type_scat_source
C C 0.0033 0.0016 'International Tables Vol C Tables 4.2.6.8 and 6.1.1.4'
H H 0.0000 0.0000 'International Tables Vol C Tables 4.2.6.8 and 6.1.1.4'
N N 0.0061 0.0033 'International Tables Vol C Tables 4.2.6.8 and 6.1.1.4'
O O 0.0106 0.0060 'International Tables Vol C Tables 4.2.6.8 and 6.1.1.4'
F F 0.0171 0.0103 'International Tables Vol C Tables 4.2.6.8 and 6.1.1.4'
S S 0.1246 0.1234 'International Tables Vol C Tables 4.2.6.8 and 6.1.1.4'
Fe Fe 0.3463 0.8444 'International Tables Vol C Tables 4.2.6.8 and 6.1.1.4'

loop_
_geom_angle_atom_site_label_1
_geom_angle_atom_site_label_2
_geom_angle_atom_site_label_3
_geom_angle
_geom_angle_site_symmetry_1
_geom_angle_site_symmetry_3
N1 Fe1 N9 129.44(3) . 2
N1 Fe1 N9 129.44(3) . .
N9 Fe1 N9 101.12(6) 2 .
N1 Fe1 N6 77.23(3) . 2
N9 Fe1 N6 79.06(4) 2 2
N9 Fe1 N6 118.08(4) . 2
N1 Fe1 N6 77.23(3) . .
N9 Fe1 N6 118.08(4) 2 .
N9 Fe1 N6 79.06(4) . .
N6 Fe1 N6 154.45(6) 2 .
C2 N1 C2 120.75(15) . 2
C2 N1 Fe1 119.63(8) . .
C2 N1 Fe1 119.63(8) 2 .
N1 C2 C3 121.20(12) . .
N1 C2 C5 115.51(11) . .
C3 C2 C5 123.19(11) . .
C4 C3 C2 118.01(13) . .
C3 C4 C3 120.80(17) 2 .
N6 C5 C2 111.53(10) . .
C14 N6 C5 109.92(10) . .
C14 N6 C7 110.21(11) . .
C5 N6 C7 111.00(10) . .
C14 N6 Fe1 114.22(9) . .
C5 N6 Fe1 110.48(7) . .
C7 N6 Fe1 100.72(7) . .
N6 C7 C8 110.03(10) . .
N9 C8 C13 121.50(13) . .
N9 C8 C7 115.50(11) . .
C13 C8 C7 122.98(13) . .
C8 N9 C10 119.21(12) . .
C8 N9 Fe1 113.15(9) . .
C10 N9 Fe1 127.60(10) . .
N9 C10 C11 122.01(15) . .
C10 C11 C12 119.00(15) . .
C13 C12 C11 119.19(14) . .
C12 C13 C8 119.08(15) . .
O23 S20 O21 114.99(9) . .
O23 S20 O22 115.46(9) . .
O21 S20 O22 115.03(9) . .
O23 S20 C20 102.48(7) . .
O21 S20 C20 103.37(8) . .
O22 S20 C20 102.88(7) . .
F21 C20 F23 107.00(12) . .
F21 C20 F22 107.81(12) . .
F23 C20 F22 106.96(12) . .
F21 C20 S20 111.61(10) . .
F23 C20 S20 112.18(10) . .
F22 C20 S20 111.02(10) . .

loop_
_geom_bond_atom_site_label_1
_geom_bond_atom_site_label_2
_geom_bond_distance
_geom_bond_site_symmetry_2
Fe1 N1 2.0829(15) .
Fe1 N9 2.0937(11) 2
Fe1 N9 2.0937(11) .
Fe1 N6 2.2073(10) 2
Fe1 N6 2.2073(10) .
N1 C2 1.3436(13) .
N1 C2 1.3436(13) 2
C2 C3 1.3935(17) .
C2 C5 1.5110(18) .
C3 C4 1.3874(17) .
C4 C3 1.3874(17) 2
C5 N6 1.4822(17) .
N6 C14 1.4811(17) .
N6 C7 1.4839(16) .
C7 C8 1.5116(19) .
C8 N9 1.3491(16) .
C8 C13 1.3971(19) .
N9 C10 1.3504(18) .
C10 C11 1.387(2) .
C11 C12 1.389(3) .
C12 C13 1.388(3) .
S20 O23 1.4413(13) .
S20 O21 1.4454(13) .
S20 O22 1.4467(12) .
S20 C20 1.8297(15) .
C20 F21 1.3309(18) .
C20 F23 1.3329(15) .
C20 F22 1.3425(16) .
